data_7714084
loop_
_publ_author_name
'Dahiya, Pardeep'
'Garg, Nidhi'
'Poli, Rinaldo'
'Sundararaju, Basker'

_publ_section_title
;
 Hydrogenation and Dehydrogenation of N-Heterocycles Under
 Cp*Co(III)-Catalysis
;
_journal_name_full 'Dalton Transactions'
_journal_paper_doi 10.1039/D3DT03161F
_journal_year 2023
_chemical_formula_moiety 'C19 H23 Co I N2, I'
_chemical_formula_sum 'C19 H23 Co I2 N2'
_chemical_formula_weight 592.15
_space_group_crystal_system monoclinic
_space_group_IT_number 14
_space_group_name_Hall '-P 2yn'
_space_group_name_H-M_alt 'P 1 21/n 1'
_symmetry_Int_Tables_number 14
_audit_creation_date 2017-11-04
_audit_creation_method
;
Olex2 1.2
(compiled 2017.08.10 svn.r3458 for OlexSys, GUI svn.r5381)
;
_audit_update_record
;
2020-09-17 deposited with the CCDC.	2023-10-02 downloaded from the CCDC.
;
_cell_angle_alpha 90
_cell_angle_beta 92.250(1)
_cell_angle_gamma 90
_cell_formula_units_Z 4
_cell_length_a 14.4152(3)
_cell_length_b 9.1360(2)
_cell_length_c 15.1178(3)
_cell_measurement_reflns_used 9896
_cell_measurement_temperature 100(2)
_cell_measurement_theta_max 28.30
_cell_measurement_theta_min 2.61
_cell_volume 1989.44(7)
_computing_cell_refinement 'SAINT V8.38A (?, 2016)'
_computing_data_reduction 'SAINT V8.38A (?, 2016)'
_computing_molecular_graphics 'Olex2 (Dolomanov et al., 2009)'
_computing_publication_material 'Olex2 (Dolomanov et al., 2009)'
_computing_structure_refinement 'olex2.refine (Bourhis et al., 2015)'
_computing_structure_solution 'SHELXT 2014/5 (Sheldrick, 2014)'
_diffrn_ambient_temperature 99.99
_diffrn_measured_fraction_theta_full 0.9978
_diffrn_measured_fraction_theta_max 0.9978
_diffrn_measurement_device_type 'Bruker APEX-II CCD'
_diffrn_measurement_method '\f and \w scans'
_diffrn_radiation_type 'Mo K\a'
_diffrn_radiation_wavelength 0.71073
_diffrn_reflns_av_R_equivalents 0.0311
_diffrn_reflns_av_unetI/netI 0.0193
_diffrn_reflns_limit_h_max 19
_diffrn_reflns_limit_h_min -19
_diffrn_reflns_limit_k_max 12
_diffrn_reflns_limit_k_min -12
_diffrn_reflns_limit_l_max 20
_diffrn_reflns_limit_l_min -20
_diffrn_reflns_number 30838
_diffrn_reflns_theta_full 28.3064
_diffrn_reflns_theta_max 28.31
_diffrn_reflns_theta_min 2.94
_exptl_absorpt_coefficient_mu 3.969
_exptl_absorpt_correction_T_max 0.646
_exptl_absorpt_correction_T_min 0.206
_exptl_absorpt_correction_type multi-scan
_exptl_absorpt_process_details
;
SADABS-2016/2 (Bruker,2016/2) was used for absorption correction.
wR2(int) was 0.0835 before and 0.0413 after correction.
The Ratio of minimum to maximum transmission is 0.7453.
The \l/2 correction factor is Not present.
;
_exptl_crystal_colour Colorless
_exptl_crystal_density_diffrn 1.9769
_exptl_crystal_description Prism
_exptl_crystal_F_000 1134.4531
_exptl_crystal_size_max 0.49
_exptl_crystal_size_mid 0.35
_exptl_crystal_size_min 0.11
_refine_diff_density_max 0.8992
_refine_diff_density_min -0.5712
_refine_diff_density_rms 0.1000
_refine_ls_d_res_high 0.7494
_refine_ls_d_res_low 6.9301
_refine_ls_goodness_of_fit_ref 1.0508
_refine_ls_hydrogen_treatment constr
_refine_ls_matrix_type full
_refine_ls_number_constraints 35
_refine_ls_number_parameters 222
_refine_ls_number_reflns 4939
_refine_ls_number_restraints 0
_refine_ls_restrained_S_all 1.0508
_refine_ls_R_factor_all 0.0184
_refine_ls_R_factor_gt 0.0162
_refine_ls_shift/su_max 0.0018
_refine_ls_shift/su_mean 0.0000
_refine_ls_structure_factor_coef Fsqd
_refine_ls_weighting_details 'w=1/[\s^2^(Fo^2^)+(0.0148P)^2^+1.7981P] where P=(Fo^2^+2Fc^2^)/3'
_refine_ls_weighting_scheme calc
_refine_ls_wR_factor_gt 0.0379
_refine_ls_wR_factor_ref 0.0392
_reflns_Friedel_coverage 0.0
_reflns_limit_h_max 13
_reflns_limit_h_min -19
_reflns_limit_k_max 12
_reflns_limit_k_min 0
_reflns_limit_l_max 20
_reflns_limit_l_min -13
_reflns_number_gt 4631
_reflns_number_total 4939
_reflns_threshold_expression I>=2u(I)
_cod_data_source_file d3dt03161f2.cif
_cod_data_source_block 27octa_a
_cod_database_code 7714084
_olex2_refinement_description
;
1. Fixed Uiso
 At 1.2 times of:
  All C(H) groups, All N(H,H) groups
 At 1.5 times of:
  All C(H,H,H) groups
2.a Secondary CH2 refined with riding coordinates:
 N2(H2a,H2b)
2.b Aromatic/amide H refined with riding coordinates:
 C2(H2), C3(H3), C4(H4), C8(H8), C7(H7), C6(H6)
2.c Idealised Me refined as rotating group:
 C19(H19a,H19b,H19c), C18(H18a,H18b,H18c), C17(H17a,H17b,H17c), C15(H15a,H15b,
 H15c), C16(H16a,H16b,H16c)
;
_olex2_submission_special_instructions 'No special instructions were received'

loop_
_space_group_symop_id
_space_group_symop_operation_xyz
1 x,y,z
2 -x+1/2,y+1/2,-z+1/2
3 -x,-y,-z
4 x-1/2,-y-1/2,z-1/2

loop_
_atom_site_label
_atom_site_type_symbol
_atom_site_fract_x
_atom_site_fract_y
_atom_site_fract_z
_atom_site_U_iso_or_equiv
_atom_site_adp_type
_atom_site_occupancy
_atom_site_refinement_flags_posn
I1 I 0.208792(8) 0.970015(12) 0.593240(8) 0.01329(3) Uani 1.000000 .
I2 I 0.182247(9) 0.065074(13) 0.289079(8) 0.01746(4) Uani 1.000000 .
Co1 Co 0.215626(16) 0.70321(3) 0.530926(15) 0.00917(5) Uani 1.000000 .
N1 N 0.34172(11) 0.68712(17) 0.58357(10) 0.0124(3) Uani 1.000000 .
N2 N 0.28077(10) 0.76938(17) 0.42355(10) 0.0116(3) Uani 1.000000 .
C9 C 0.40852(12) 0.7424(2) 0.53047(12) 0.0128(3) Uani 1.000000 .
C14 C 0.16749(13) 0.5057(2) 0.58221(12) 0.0141(3) Uani 1.000000 .
C13 C 0.17335(13) 0.5007(2) 0.48780(12) 0.0130(3) Uani 1.000000 .
C11 C 0.07142(12) 0.6862(2) 0.52273(13) 0.0147(4) Uani 1.000000 .
C10 C 0.10798(13) 0.6227(2) 0.60453(13) 0.0151(4) Uani 1.000000 .
C12 C 0.11109(12) 0.6104(2) 0.45181(12) 0.0132(3) Uani 1.000000 .
C5 C 0.50246(13) 0.7561(2) 0.55906(13) 0.0158(4) Uani 1.000000 .
C19 C 0.09025(14) 0.6427(2) 0.35604(13) 0.0192(4) Uani 1.000000 .
C18 C -0.00040(14) 0.8027(2) 0.51203(16) 0.0240(4) Uani 1.000000 .
C4 C 0.56462(13) 0.8233(2) 0.50113(13) 0.0184(4) Uani 1.000000 .
C1 C 0.37858(12) 0.7905(2) 0.44556(12) 0.0128(3) Uani 1.000000 .
C8 C 0.36797(14) 0.6447(2) 0.66456(13) 0.0169(4) Uani 1.000000 .
C7 C 0.46067(14) 0.6480(2) 0.69653(13) 0.0206(4) Uani 1.000000 .
C17 C 0.08168(16) 0.6656(2) 0.69591(14) 0.0253(5) Uani 1.000000 .
C3 C 0.53381(14) 0.8699(2) 0.41923(13) 0.0200(4) Uani 1.000000 .
C6 C 0.52780(14) 0.7046(2) 0.64483(13) 0.0196(4) Uani 1.000000 .
C15 C 0.23121(15) 0.3958(2) 0.43876(13) 0.0197(4) Uani 1.000000 .
C16 C 0.21259(16) 0.3971(2) 0.64369(14) 0.0219(4) Uani 1.000000 .
C2 C 0.44018(13) 0.8527(2) 0.39038(13) 0.0170(4) Uani 1.000000 .
H2 H 0.42009(13) 0.8842(2) 0.33288(13) 0.0204(4) Uiso 1.000000 R
H3 H 0.57622(14) 0.9147(2) 0.38104(13) 0.0240(5) Uiso 1.000000 R
H4 H 0.62794(13) 0.8361(2) 0.51929(13) 0.0221(5) Uiso 1.000000 R
H8 H 0.32190(14) 0.6104(2) 0.70274(13) 0.0203(4) Uiso 1.000000 R
H7 H 0.47678(14) 0.6111(2) 0.75384(13) 0.0248(5) Uiso 1.000000 R
H6 H 0.59055(14) 0.7093(2) 0.66630(13) 0.0236(5) Uiso 1.000000 R
H2a H 0.27364(10) 0.70034(17) 0.37951(10) 0.0139(3) Uiso 1.000000 R
H2b H 0.25514(10) 0.85576(17) 0.40305(10) 0.0139(3) Uiso 1.000000 R
H19a H 0.0993(10) 0.7473(4) 0.3451(2) 0.0288(6) Uiso 1.000000 GR
H19b H 0.1320(7) 0.5858(13) 0.31971(13) 0.0288(6) Uiso 1.000000 GR
H19c H 0.0258(3) 0.6161(16) 0.3406(3) 0.0288(6) Uiso 1.000000 GR
H18a H -0.0068(8) 0.8536(12) 0.5685(3) 0.0361(7) Uiso 1.000000 GR
H18b H 0.0183(6) 0.8727(10) 0.4670(8) 0.0361(7) Uiso 1.000000 GR
H18c H -0.0600(3) 0.7584(3) 0.4936(11) 0.0361(7) Uiso 1.000000 GR
H17a H 0.1353(4) 0.6530(18) 0.7371(2) 0.0380(7) Uiso 1.000000 GR
H17b H 0.0620(11) 0.7683(6) 0.6959(3) 0.0380(7) Uiso 1.000000 GR
H17c H 0.0305(8) 0.6035(13) 0.7145(5) 0.0380(7) Uiso 1.000000 GR
H15a H 0.2334(9) 0.4263(10) 0.3767(3) 0.0296(6) Uiso 1.000000 GR
H15b H 0.2943(3) 0.3943(13) 0.4654(6) 0.0296(6) Uiso 1.000000 GR
H15c H 0.2041(6) 0.2977(4) 0.4418(9) 0.0296(6) Uiso 1.000000 GR
H16a H 0.2765(4) 0.3797(13) 0.6264(7) 0.0329(6) Uiso 1.000000 GR
H16b H 0.2131(10) 0.4353(8) 0.7043(2) 0.0329(6) Uiso 1.000000 GR
H16c H 0.1778(7) 0.3050(6) 0.6407(8) 0.0329(6) Uiso 1.000000 GR

loop_
_atom_site_aniso_label
_atom_site_aniso_U_11
_atom_site_aniso_U_22
_atom_site_aniso_U_33
_atom_site_aniso_U_12
_atom_site_aniso_U_13
_atom_site_aniso_U_23
I1 0.01424(6) 0.01131(6) 0.01433(6) -0.00069(4) 0.00079(4) -0.00302(4)
I2 0.02456(7) 0.01538(6) 0.01246(6) 0.00039(4) 0.00115(5) 0.00003(4)
Co1 0.00946(11) 0.00982(11) 0.00825(11) -0.00097(8) 0.00066(9) -0.00016(8)
N1 0.0135(7) 0.0131(7) 0.0104(7) 0.0004(5) -0.0004(6) -0.0001(5)
N2 0.0112(7) 0.0134(7) 0.0100(7) -0.0010(5) -0.0005(6) -0.0002(5)
C9 0.0123(8) 0.0135(8) 0.0125(8) 0.0009(6) 0.0010(7) -0.0014(7)
C14 0.0164(9) 0.0125(8) 0.0133(9) -0.0050(7) 0.0005(7) 0.0003(7)
C13 0.0150(8) 0.0112(8) 0.0128(8) -0.0032(6) 0.0008(7) -0.0010(6)
C11 0.0097(8) 0.0143(9) 0.0203(9) -0.0038(6) 0.0030(7) -0.0017(7)
C10 0.0152(9) 0.0150(9) 0.0155(9) -0.0059(7) 0.0060(7) -0.0020(7)
C12 0.0116(8) 0.0125(8) 0.0154(9) -0.0038(6) -0.0014(7) 0.0007(7)
C5 0.0131(9) 0.0174(9) 0.0169(9) 0.0029(7) -0.0010(7) -0.0032(7)
C19 0.0179(9) 0.0234(10) 0.0158(9) -0.0056(7) -0.0062(8) 0.0030(7)
C18 0.0125(9) 0.0186(10) 0.0410(13) 0.0013(7) 0.0002(9) -0.0043(9)
C4 0.0105(8) 0.0236(10) 0.0211(10) 0.0010(7) 0.0016(7) -0.0045(8)
C1 0.0114(8) 0.0151(9) 0.0119(8) -0.0000(6) 0.0013(7) -0.0027(6)
C8 0.0186(9) 0.0192(10) 0.0130(9) -0.0004(7) 0.0000(7) 0.0023(7)
C7 0.0222(10) 0.0248(11) 0.0144(9) 0.0009(8) -0.0067(8) 0.0025(8)
C17 0.0338(12) 0.0246(11) 0.0186(10) -0.0101(9) 0.0145(9) -0.0068(8)
C3 0.0161(9) 0.0259(11) 0.0185(9) -0.0035(7) 0.0064(8) -0.0021(8)
C6 0.0140(9) 0.0247(10) 0.0198(10) 0.0036(7) -0.0046(8) -0.0015(8)
C15 0.0269(10) 0.0146(9) 0.0181(9) 0.0018(8) 0.0048(8) -0.0027(7)
C16 0.0342(12) 0.0138(9) 0.0173(9) -0.0047(8) -0.0047(9) 0.0044(7)
C2 0.0166(9) 0.0217(10) 0.0129(9) -0.0018(7) 0.0030(7) -0.0009(7)

loop_
_atom_type_symbol
_atom_type_scat_dispersion_real
_atom_type_scat_dispersion_imag
_atom_type_scat_Cromer_Mann_a1
_atom_type_scat_Cromer_Mann_a2
_atom_type_scat_Cromer_Mann_a3
_atom_type_scat_Cromer_Mann_a4
_atom_type_scat_Cromer_Mann_b1
_atom_type_scat_Cromer_Mann_b2
_atom_type_scat_Cromer_Mann_b3
_atom_type_scat_Cromer_Mann_b4
_atom_type_scat_Cromer_Mann_c
_atom_type_scat_source
_atom_type_scat_dispersion_source
I -0.41187 1.83264 20.14720 18.99490 7.51380 2.27350 4.34700 0.38140 27.76600 66.87760 4.07119989395 'International Tables Volume C Table 6.1.1.4 (pp. 500-502)' 'Henke, Gullikson and Davis, At. Data and Nucl. Data Tables, 1993, 54, 2'
H 0.00000 0.00000 0.49300 0.32291 0.14019 0.04081 10.51090 26.12570 3.14236 57.79970 0.0030380000826 'International Tables Volume C Table 6.1.1.4 (pp. 500-502)' 'Henke, Gullikson and Davis, At. Data and Nucl. Data Tables, 1993, 54, 2'
C 0.00347 0.00161 2.31000 1.02000 1.58860 0.86500 20.84390 10.20750 0.56870 51.65120 0.215599998832 'International Tables Volume C Table 6.1.1.4 (pp. 500-502)' 'Henke, Gullikson and Davis, At. Data and Nucl. Data Tables, 1993, 54, 2'
Co 0.35655 0.96576 12.28410 7.34090 4.00340 2.34880 4.27910 0.27840 13.53590 71.16920 1.01180005074 'International Tables Volume C Table 6.1.1.4 (pp. 500-502)' 'Henke, Gullikson and Davis, At. Data and Nucl. Data Tables, 1993, 54, 2'
N 0.00653 0.00323 12.21260 3.13220 2.01250 1.16630 0.00570 9.89330 28.99750 0.58260 -11.5290002823 'International Tables Volume C Table 6.1.1.4 (pp. 500-502)' 'Henke, Gullikson and Davis, At. Data and Nucl. Data Tables, 1993, 54, 2'

loop_
_geom_angle_atom_site_label_1
_geom_angle_atom_site_label_2
_geom_angle_atom_site_label_3
_geom_angle
_geom_angle_site_symmetry_1
_geom_angle_site_symmetry_3
_geom_angle_publ_flag
N1 Co1 I1 88.34(5) . . ?
N2 Co1 I1 92.07(5) . . ?
N2 Co1 N1 83.96(6) . . ?
C14 Co1 I1 130.69(5) . . ?
C14 Co1 N1 95.77(7) . . ?
C14 Co1 N2 137.23(7) . . ?
C13 Co1 I1 160.38(5) . . ?
C13 Co1 N1 108.74(7) . . ?
C13 Co1 N2 99.09(7) . . ?
C13 Co1 C14 40.52(7) . . ?
C11 Co1 I1 92.24(5) . . ?
C11 Co1 N1 157.73(7) . . ?
C11 Co1 N2 118.25(7) . . ?
C11 Co1 C14 67.25(7) . . ?
C11 Co1 C13 68.28(7) . . ?
C10 Co1 I1 95.59(5) . . ?
C10 Co1 N1 117.11(7) . . ?
C10 Co1 N2 157.69(7) . . ?
C10 Co1 C14 39.77(7) . . ?
C10 Co1 C13 68.38(7) . . ?
C10 Co1 C11 40.68(7) . . ?
C12 Co1 I1 123.59(5) . . ?
C12 Co1 N1 147.84(7) . . ?
C12 Co1 N2 90.53(7) . . ?
C12 Co1 C14 67.43(7) . . ?
C12 Co1 C13 40.90(7) . . ?
C12 Co1 C11 39.88(7) . . ?
C12 Co1 C10 67.81(7) . . ?
C9 N1 Co1 113.28(12) . . ?
C8 N1 Co1 128.57(13) . . ?
C8 N1 C9 117.78(16) . . ?
C1 N2 Co1 109.73(11) . . ?
H2a N2 Co1 109.72(4) . . ?
H2a N2 C1 109.72(9) . . ?
H2b N2 Co1 109.72(4) . . ?
H2b N2 C1 109.72(10) . . ?
H2b N2 H2a 108.2 . . ?
C5 C9 N1 122.69(17) . . ?
C1 C9 N1 116.78(16) . . ?
C1 C9 C5 120.49(17) . . ?
C13 C14 Co1 68.00(10) . . ?
C10 C14 Co1 69.59(10) . . ?
C10 C14 C13 108.70(16) . . ?
C16 C14 Co1 131.43(14) . . ?
C16 C14 C13 123.90(18) . . ?
C16 C14 C10 127.28(18) . . ?
C14 C13 Co1 71.48(10) . . ?
C12 C13 Co1 70.37(10) . . ?
C12 C13 C14 107.10(16) . . ?
C15 C13 Co1 125.14(13) . . ?
C15 C13 C14 124.95(17) . . ?
C15 C13 C12 127.91(17) . . ?
C10 C11 Co1 69.51(10) . . ?
C12 C11 Co1 69.50(10) . . ?
C12 C11 C10 107.84(16) . . ?
C18 C11 Co1 129.89(13) . . ?
C18 C11 C10 127.45(18) . . ?
C18 C11 C12 124.56(18) . . ?
C14 C10 Co1 70.63(10) . . ?
C11 C10 Co1 69.82(10) . . ?
C11 C10 C14 107.59(16) . . ?
C17 C10 Co1 128.45(14) . . ?
C17 C10 C14 126.37(19) . . ?
C17 C10 C11 125.88(18) . . ?
C13 C12 Co1 68.73(10) . . ?
C11 C12 Co1 70.63(10) . . ?
C11 C12 C13 108.62(16) . . ?
C19 C12 Co1 126.34(13) . . ?
C19 C12 C13 127.02(17) . . ?
C19 C12 C11 124.36(17) . . ?
C4 C5 C9 118.15(17) . . ?
C6 C5 C9 117.49(18) . . ?
C6 C5 C4 124.34(18) . . ?
H19a C19 C12 109.5 . . ?
H19b C19 C12 109.5 . . ?
H19b C19 H19a 109.5 . . ?
H19c C19 C12 109.5 . . ?
H19c C19 H19a 109.5 . . ?
H19c C19 H19b 109.5 . . ?
H18a C18 C11 109.5 . . ?
H18b C18 C11 109.5 . . ?
H18b C18 H18a 109.5 . . ?
H18c C18 C11 109.5 . . ?
H18c C18 H18a 109.5 . . ?
H18c C18 H18b 109.5 . . ?
C3 C4 C5 120.26(18) . . ?
H4 C4 C5 119.87(11) . . ?
H4 C4 C3 119.87(11) . . ?
C9 C1 N2 115.36(16) . . ?
C2 C1 N2 124.43(17) . . ?
C2 C1 C9 120.21(17) . . ?
C7 C8 N1 123.04(18) . . ?
H8 C8 N1 118.48(11) . . ?
H8 C8 C7 118.48(12) . . ?
C6 C7 C8 119.76(18) . . ?
H7 C7 C8 120.12(12) . . ?
H7 C7 C6 120.12(12) . . ?
H17a C17 C10 109.5 . . ?
H17b C17 C10 109.5 . . ?
H17b C17 H17a 109.5 . . ?
H17c C17 C10 109.5 . . ?
H17c C17 H17a 109.5 . . ?
H17c C17 H17b 109.5 . . ?
C2 C3 C4 121.21(18) . . ?
H3 C3 C4 119.40(11) . . ?
H3 C3 C2 119.40(12) . . ?
C7 C6 C5 119.10(18) . . ?
H6 C6 C5 120.45(11) . . ?
H6 C6 C7 120.45(12) . . ?
H15a C15 C13 109.5 . . ?
H15b C15 C13 109.5 . . ?
H15b C15 H15a 109.5 . . ?
H15c C15 C13 109.5 . . ?
H15c C15 H15a 109.5 . . ?
H15c C15 H15b 109.5 . . ?
H16a C16 C14 109.5 . . ?
H16b C16 C14 109.5 . . ?
H16b C16 H16a 109.5 . . ?
H16c C16 C14 109.5 . . ?
H16c C16 H16a 109.5 . . ?
H16c C16 H16b 109.5 . . ?
C3 C2 C1 119.65(18) . . ?
H2 C2 C1 120.18(11) . . ?
H2 C2 C3 120.18(12) . . ?

loop_
_geom_bond_atom_site_label_1
_geom_bond_atom_site_label_2
_geom_bond_distance
_geom_bond_site_symmetry_2
_geom_bond_publ_flag
I1 Co1 2.6164(3) . ?
Co1 N1 1.9609(15) . ?
Co1 N2 2.0005(15) . ?
Co1 C14 2.0929(18) . ?
Co1 C13 2.0465(18) . ?
Co1 C11 2.0834(18) . ?
Co1 C10 2.0792(18) . ?
Co1 C12 2.0685(18) . ?
N1 C9 1.374(2) . ?
N1 C8 1.325(2) . ?
N2 C1 1.449(2) . ?
N2 H2a 0.9200 . ?
N2 H2b 0.9200 . ?
C9 C5 1.411(3) . ?
C9 C1 1.409(2) . ?
C14 C13 1.434(3) . ?
C14 C10 1.419(3) . ?
C14 C16 1.491(3) . ?
C13 C12 1.438(3) . ?
C13 C15 1.487(3) . ?
C11 C10 1.447(3) . ?
C11 C12 1.416(3) . ?
C11 C18 1.489(3) . ?
C10 C17 1.499(3) . ?
C12 C19 1.496(3) . ?
C5 C4 1.417(3) . ?
C5 C6 1.414(3) . ?
C19 H19a 0.9800 . ?
C19 H19b 0.9800 . ?
C19 H19c 0.9800 . ?
C18 H18a 0.9800 . ?
C18 H18b 0.9800 . ?
C18 H18c 0.9800 . ?
C4 C3 1.367(3) . ?
C4 H4 0.9500 . ?
C1 C2 1.366(3) . ?
C8 C7 1.403(3) . ?
C8 H8 0.9500 . ?
C7 C6 1.369(3) . ?
C7 H7 0.9500 . ?
C17 H17a 0.9800 . ?
C17 H17b 0.9800 . ?
C17 H17c 0.9800 . ?
C3 C2 1.411(3) . ?
C3 H3 0.9500 . ?
C6 H6 0.9500 . ?
C15 H15a 0.9800 . ?
C15 H15b 0.9800 . ?
C15 H15c 0.9800 . ?
C16 H16a 0.9800 . ?
C16 H16b 0.9800 . ?
C16 H16c 0.9800 . ?
C2 H2 0.9500 . ?
